data_7228376
loop_
_publ_author_name
'Mazik, Monika'
'Schulze, Mathias M.'
'Schwarzer, Anke'

_publ_section_title
;
 Conformations of benzene-based tripodal isatin-bearing compounds in the
 crystalline state
;
_journal_name_full CrystEngComm
_journal_paper_doi 10.1039/C7CE00576H
_journal_year 2017
_chemical_formula_moiety 'C39 H33 N3 O9, 0.88(C H Cl3)'
_chemical_formula_sum 'C39.88 H33.88 Cl2.64 N3 O9'
_chemical_formula_weight 792.73
_chemical_name_common
;
 1,1',1''-((2,4,6-trimethylbenzene-1,3,5-triyl)
tris(methylene))tris(5-methoxyindoline-2,3-dione)
;
_chemical_name_systematic
;
 1,1',1''-((2,4,6-trimethylbenzene-1,3,5-triyl)
tris(methylene))tris(5-methoxyindoline-2,3-dione)
;
_space_group_crystal_system triclinic
_space_group_IT_number 2
_space_group_name_Hall '-P 1'
_space_group_name_H-M_alt 'P -1'
_symmetry_space_group_name_Hall '-P 1'
_symmetry_space_group_name_H-M 'P -1'
_atom_sites_solution_hydrogens geom
_audit_creation_method SHELXL-2012
_audit_update_record
;
2016-09-02 deposited with the CCDC.
2017-06-02 downloaded from the CCDC.
;
_cell_angle_alpha 115.146(3)
_cell_angle_beta 94.041(4)
_cell_angle_gamma 98.252(4)
_cell_formula_units_Z 2
_cell_length_a 10.7009(5)
_cell_length_b 13.6335(7)
_cell_length_c 14.0704(7)
_cell_measurement_reflns_used 25308
_cell_measurement_temperature 150(2)
_cell_measurement_theta_max 27.28
_cell_measurement_theta_min 2.55
_cell_volume 1819.05(17)
_computing_cell_refinement 'STOE X-AREA'
_computing_data_collection 'STOE X-AREA'
_computing_data_reduction 'STOE X-RED'
_computing_molecular_graphics 'XP (Sheldrick, 2008)'
_computing_publication_material
;
<i>WinGX</i> (Farrugia, 2012), <i>publCIF</i> (Westrip, 2010), <i>SHELXLE</i>
 (H\"ubschle <i>et al.</i>,  2011)
;
_computing_structure_refinement 'SHELXL2014 (Sheldrick, 2015)'
_computing_structure_solution 'SHELXL-2012 (Sheldrick, 2012)'
_diffrn_ambient_temperature 150(2)
_diffrn_detector 'image plate (34 cm diameter)'
_diffrn_detector_area_resol_mean 6.67
_diffrn_detector_type STOE
_diffrn_measured_fraction_theta_full 0.995
_diffrn_measured_fraction_theta_max 0.995
_diffrn_measurement_details ' 266 frames, detector distance = 120 mm'
_diffrn_measurement_device '2-circle goniometer'
_diffrn_measurement_device_type 'STOE IPDS 2T'
_diffrn_measurement_method 'rotation method'
_diffrn_radiation_collimation '0.5 mm diameter, monocapillary'
_diffrn_radiation_monochromator 'plane graphite'
_diffrn_radiation_polarisn_norm 0
_diffrn_radiation_type 'Mo K\a'
_diffrn_radiation_wavelength 0.71073
_diffrn_reflns_av_R_equivalents 0.0279
_diffrn_reflns_av_unetI/netI 0.0202
_diffrn_reflns_Laue_measured_fraction_full 0.995
_diffrn_reflns_Laue_measured_fraction_max 0.995
_diffrn_reflns_limit_h_max 12
_diffrn_reflns_limit_h_min -12
_diffrn_reflns_limit_k_max 16
_diffrn_reflns_limit_k_min -16
_diffrn_reflns_limit_l_max 16
_diffrn_reflns_limit_l_min -17
_diffrn_reflns_number 17996
_diffrn_reflns_point_group_measured_fraction_full 0.995
_diffrn_reflns_point_group_measured_fraction_max 0.995
_diffrn_reflns_theta_full 25.242
_diffrn_reflns_theta_max 25.497
_diffrn_reflns_theta_min 2.548
_diffrn_source 'sealed X-ray tube, 12 x 0.4 mm long-fine focus'
_diffrn_source_current 40
_diffrn_source_power 2.00
_diffrn_source_voltage 50
_exptl_absorpt_coefficient_mu 0.288
_exptl_absorpt_correction_type none
_exptl_crystal_colour red
_exptl_crystal_density_diffrn 1.447
_exptl_crystal_description piece
_exptl_crystal_F_000 822
_exptl_crystal_size_max 0.450
_exptl_crystal_size_mid 0.400
_exptl_crystal_size_min 0.300
_refine_diff_density_max 0.519
_refine_diff_density_min -0.206
_refine_diff_density_rms 0.038
_refine_ls_extinction_method none
_refine_ls_goodness_of_fit_ref 1.044
_refine_ls_hydrogen_treatment constr
_refine_ls_matrix_type full
_refine_ls_number_parameters 529
_refine_ls_number_reflns 6726
_refine_ls_number_restraints 0
_refine_ls_restrained_S_all 1.044
_refine_ls_R_factor_all 0.0380
_refine_ls_R_factor_gt 0.0341
_refine_ls_shift/su_max 0.001
_refine_ls_shift/su_mean 0.000
_refine_ls_structure_factor_coef Fsqd
_refine_ls_weighting_details
;
 w=1/[\s^2^(Fo^2^)+(0.0432P)^2^+0.7206P]
 where P=(Fo^2^+2Fc^2^)/3
;
_refine_ls_weighting_scheme calc
_refine_ls_wR_factor_gt 0.0889
_refine_ls_wR_factor_ref 0.0923
_reflns_Friedel_coverage 0.000
_reflns_number_gt 6126
_reflns_number_total 6726
_reflns_threshold_expression 'I > 2\s(I)'
_cod_data_source_file c7ce00576h2.cif
_cod_data_source_block InGe16_masc041
_cod_original_cell_volume 1819.05(16)
_cod_database_code 7228376
_shelx_space_group_comment
;
The symmetry employed for this shelxl refinement is uniquely defined
by the following loop, which should always be used as a source of
symmetry information in preference to the above space-group names.
They are only intended as comments.
;
_shelx_estimated_absorpt_t_min 0.881
_shelx_estimated_absorpt_t_max 0.919
_shelxl_version_number 2012-9

loop_
_space_group_symop_operation_xyz
'x, y, z'
'-x, -y, -z'

loop_
_atom_site_label
_atom_site_type_symbol
_atom_site_fract_x
_atom_site_fract_y
_atom_site_fract_z
_atom_site_U_iso_or_equiv
_atom_site_adp_type
_atom_site_occupancy
_atom_site_site_symmetry_order
_atom_site_calc_flag
_atom_site_refinement_flags_posn
_atom_site_refinement_flags_adp
_atom_site_refinement_flags_occupancy
_atom_site_disorder_assembly
_atom_site_disorder_group
N1 N 0.04329(11) -0.14775(10) 0.17611(9) 0.0303(3) Uani 1 1 d . . . . .
N2 N -0.18173(11) 0.19592(10) 0.38382(9) 0.0290(3) Uani 1 1 d . . . . .
N3 N 0.45608(11) 0.26288(10) 0.54157(9) 0.0283(3) Uani 1 1 d . . . . .
O1 O -0.12830(11) -0.29080(9) 0.13462(9) 0.0435(3) Uani 1 1 d . . . . .
O2 O -0.15731(10) -0.27154(9) -0.06756(9) 0.0397(3) Uani 1 1 d . . . . .
O3 O -0.37710(10) 0.09263(10) 0.37545(10) 0.0442(3) Uani 1 1 d . . . . .
O4 O -0.44799(10) 0.14863(9) 0.20028(9) 0.0408(3) Uani 1 1 d . . . . .
O5 O 0.61718(11) 0.27077(9) 0.66473(9) 0.0406(3) Uani 1 1 d . . . . .
O6 O 0.76720(10) 0.40867(9) 0.58367(9) 0.0413(3) Uani 1 1 d . . . . .
O7 O 0.23130(10) 0.01351(9) -0.09769(8) 0.0362(2) Uani 1 1 d . . . . .
O8 O -0.07472(12) 0.43188(12) 0.15157(11) 0.0535(3) Uani 1 1 d . . . . .
O9 O 0.51154(11) 0.46450(9) 0.27281(9) 0.0408(3) Uani 1 1 d . . . . .
C1 C 0.22325(13) 0.04596(12) 0.42906(11) 0.0275(3) Uani 1 1 d . . . . .
C2 C 0.10460(13) -0.01388(11) 0.36704(10) 0.0261(3) Uani 1 1 d . . . . .
C3 C -0.00487(12) 0.03366(11) 0.38492(10) 0.0257(3) Uani 1 1 d . . . . .
C4 C 0.00572(13) 0.14434(12) 0.45942(11) 0.0272(3) Uani 1 1 d . . . . .
C5 C 0.12416(13) 0.20571(12) 0.52127(11) 0.0285(3) Uani 1 1 d . . . . .
C6 C 0.23083(13) 0.15425(12) 0.50743(11) 0.0281(3) Uani 1 1 d . . . . .
C7 C 0.34287(13) -0.00349(13) 0.41504(13) 0.0346(3) Uani 1 1 d . . . . .
H7A H 0.4170 0.0540 0.4274 0.052 Uiso 1 1 calc R U . . .
H7B H 0.3344 -0.0623 0.3427 0.052 Uiso 1 1 calc R U . . .
H7C H 0.3545 -0.0342 0.4660 0.052 Uiso 1 1 calc R U . . .
C8 C 0.09210(14) -0.13189(12) 0.28247(11) 0.0313(3) Uani 1 1 d . . . . .
H8A H 0.1768 -0.1532 0.2812 0.038 Uiso 1 1 calc R U . . .
H8B H 0.0341 -0.1816 0.3019 0.038 Uiso 1 1 calc R U . . .
C9 C -0.05966(14) -0.22674(12) 0.11259(12) 0.0325(3) Uani 1 1 d . . . . .
C10 C -0.07209(13) -0.21784(11) 0.00564(12) 0.0308(3) Uani 1 1 d . . . . .
C11 C 0.03763(13) -0.13357(11) 0.01717(11) 0.0272(3) Uani 1 1 d . . . . .
C12 C 0.08036(13) -0.09747(11) -0.05476(11) 0.0285(3) Uani 1 1 d . . . . .
H12 H 0.0352 -0.1262 -0.1245 0.034 Uiso 1 1 calc R U . . .
C13 C 0.19187(13) -0.01750(12) -0.02221(11) 0.0288(3) Uani 1 1 d . . . . .
C14 C 0.25540(13) 0.02585(12) 0.08113(11) 0.0307(3) Uani 1 1 d . . . . .
H14 H 0.3303 0.0813 0.1026 0.037 Uiso 1 1 calc R U . . .
C15 C 0.21094(13) -0.01073(12) 0.15399(11) 0.0308(3) Uani 1 1 d . . . . .
H15 H 0.2540 0.0198 0.2247 0.037 Uiso 1 1 calc R U . . .
C16 C 0.10294(13) -0.09233(11) 0.12038(11) 0.0274(3) Uani 1 1 d . . . . .
C18 C -0.11414(14) 0.19417(13) 0.47743(11) 0.0319(3) Uani 1 1 d . . . . .
H18A H -0.1737 0.1520 0.5035 0.038 Uiso 1 1 calc R U . . .
H18B H -0.0903 0.2709 0.5340 0.038 Uiso 1 1 calc R U . . .
C17 C -0.13398(13) -0.03512(12) 0.32526(11) 0.0297(3) Uani 1 1 d . . . . .
H17A H -0.2000 -0.0108 0.3702 0.045 Uiso 1 1 calc R U . . .
H17B H -0.1337 -0.1130 0.3065 0.045 Uiso 1 1 calc R U . . .
H17C H -0.1519 -0.0261 0.2605 0.045 Uiso 1 1 calc R U . . .
C19 C -0.30723(13) 0.14792(12) 0.34473(12) 0.0323(3) Uani 1 1 d . . . . .
C20 C -0.34434(13) 0.18031(12) 0.25461(12) 0.0311(3) Uani 1 1 d . . . . .
C21 C -0.23026(13) 0.25443(12) 0.25501(11) 0.0288(3) Uani 1 1 d . . . . .
C22 C -0.20951(14) 0.31175(13) 0.19557(12) 0.0341(3) Uani 1 1 d . . . . .
H22 H -0.2750 0.3064 0.1434 0.041 Uiso 1 1 calc R U . . .
C23 C -0.08978(15) 0.37806(13) 0.21381(12) 0.0355(3) Uani 1 1 d . . . . .
C24 C 0.00491(14) 0.38510(12) 0.29090(12) 0.0341(3) Uani 1 1 d . . . . .
H24 H 0.0862 0.4303 0.3026 0.041 Uiso 1 1 calc R U . . .
C25 C -0.01713(13) 0.32703(12) 0.35154(11) 0.0307(3) Uani 1 1 d . . . . .
H25 H 0.0479 0.3327 0.4042 0.037 Uiso 1 1 calc R U . . .
C26 C -0.13524(13) 0.26157(11) 0.33300(11) 0.0271(3) Uani 1 1 d . . . . .
C27 C 0.13977(16) 0.32535(13) 0.60341(12) 0.0374(3) Uani 1 1 d . . . . .
H27A H 0.2241 0.3660 0.6055 0.056 Uiso 1 1 calc R U . . .
H27B H 0.1318 0.3280 0.6734 0.056 Uiso 1 1 calc R U . . .
H27C H 0.0735 0.3591 0.5842 0.056 Uiso 1 1 calc R U . . .
C28 C 0.35466(14) 0.21340(14) 0.58239(12) 0.0356(3) Uani 1 1 d . . . . .
H28A H 0.3354 0.2726 0.6475 0.043 Uiso 1 1 calc R U . . .
H28B H 0.3884 0.1603 0.6031 0.043 Uiso 1 1 calc R U . . .
C29 C 0.57739(14) 0.29324(12) 0.59450(11) 0.0308(3) Uani 1 1 d . . . . .
C30 C 0.65556(13) 0.36518(11) 0.55148(11) 0.0308(3) Uani 1 1 d . . . . .
C31 C 0.56684(13) 0.36778(11) 0.46977(11) 0.0279(3) Uani 1 1 d . . . . .
C32 C 0.58692(13) 0.41935(11) 0.40531(11) 0.0295(3) Uani 1 1 d . . . . .
H32 H 0.6680 0.4621 0.4114 0.035 Uiso 1 1 calc R U . . .
C33 C 0.48584(14) 0.40748(11) 0.33099(11) 0.0300(3) Uani 1 1 d . . . . .
C34 C 0.36825(13) 0.34181(12) 0.32198(11) 0.0297(3) Uani 1 1 d . . . . .
H34 H 0.3005 0.3319 0.2694 0.036 Uiso 1 1 calc R U . . .
C35 C 0.34798(13) 0.29028(12) 0.38875(11) 0.0289(3) Uani 1 1 d . . . . .
H35 H 0.2675 0.2464 0.3821 0.035 Uiso 1 1 calc R U . . .
C36 C 0.44752(13) 0.30478(11) 0.46431(11) 0.0261(3) Uani 1 1 d . . . . .
C37 C 0.35249(15) 0.08634(14) -0.07121(13) 0.0387(4) Uani 1 1 d . . . . .
H37A H 0.3739 0.0961 -0.1336 0.058 Uiso 1 1 calc R U . . .
H37B H 0.4183 0.0546 -0.0483 0.058 Uiso 1 1 calc R U . . .
H37C H 0.3482 0.1581 -0.0136 0.058 Uiso 1 1 calc R U . . .
C38 C 0.04199(17) 0.50658(15) 0.17006(15) 0.0463(4) Uani 1 1 d . . . . .
H38A H 0.0347 0.5457 0.1260 0.070 Uiso 1 1 calc R U . . .
H38B H 0.1116 0.4654 0.1517 0.070 Uiso 1 1 calc R U . . .
H38C H 0.0600 0.5601 0.2451 0.070 Uiso 1 1 calc R U . . .
C39 C 0.42327(18) 0.43695(15) 0.18097(13) 0.0468(4) Uani 1 1 d . . . . .
H39A H 0.4581 0.4759 0.1411 0.070 Uiso 1 1 calc R U . . .
H39B H 0.3425 0.4588 0.2023 0.070 Uiso 1 1 calc R U . . .
H39C H 0.4084 0.3571 0.1361 0.070 Uiso 1 1 calc R U . . .
Cl1A Cl 0.2972(2) 0.54827(15) 0.00569(18) 0.0497(3) Uani 0.7 1 d . . P A 1
Cl2A Cl 0.35244(15) 0.78907(17) 0.09673(15) 0.0497(4) Uani 0.7 1 d . . P A 1
Cl3A Cl 0.5553(2) 0.6752(3) 0.1108(3) 0.0403(4) Uani 0.7 1 d . . P A 1
C40A C 0.38900(18) 0.66924(16) 0.10636(15) 0.0413(4) Uani 0.7 1 d . . P A 1
H40A H 0.3665 0.6732 0.1755 0.050 Uiso 0.7 1 calc R U P A 1
Cl1B Cl 0.3371(8) 0.7633(7) 0.0889(6) 0.069(2) Uani 0.18 1 d . . P B 2
Cl2B Cl 0.3135(10) 0.5395(8) -0.0073(8) 0.090(3) Uani 0.18 1 d . . P B 2
Cl3B Cl 0.5542(11) 0.6558(12) 0.0978(11) 0.053(3) Uani 0.18 1 d . . P B 2
C40B C 0.38900(18) 0.66924(16) 0.10636(15) 0.0413(4) Uani 0.18 1 d . . P B 2
H40B H 0.3649 0.6686 0.1735 0.050 Uiso 0.18 1 calc R U P B 2

loop_
_atom_site_aniso_label
_atom_site_aniso_U_11
_atom_site_aniso_U_22
_atom_site_aniso_U_33
_atom_site_aniso_U_23
_atom_site_aniso_U_13
_atom_site_aniso_U_12
N1 0.0277(6) 0.0313(6) 0.0296(6) 0.0135(5) 0.0021(5) -0.0002(5)
N2 0.0237(6) 0.0341(6) 0.0311(6) 0.0164(5) 0.0036(5) 0.0050(5)
N3 0.0242(6) 0.0318(6) 0.0264(6) 0.0128(5) -0.0025(5) 0.0011(5)
O1 0.0421(6) 0.0356(6) 0.0483(7) 0.0189(5) 0.0045(5) -0.0066(5)
O2 0.0305(6) 0.0373(6) 0.0367(6) 0.0075(5) -0.0030(5) -0.0051(4)
O3 0.0259(5) 0.0556(7) 0.0621(8) 0.0354(6) 0.0139(5) 0.0072(5)
O4 0.0223(5) 0.0440(6) 0.0451(6) 0.0122(5) -0.0042(4) 0.0019(4)
O5 0.0381(6) 0.0454(6) 0.0364(6) 0.0187(5) -0.0087(5) 0.0067(5)
O6 0.0250(5) 0.0368(6) 0.0506(7) 0.0124(5) -0.0073(5) -0.0003(4)
O7 0.0322(5) 0.0430(6) 0.0309(5) 0.0189(5) -0.0017(4) -0.0054(4)
O8 0.0396(7) 0.0732(9) 0.0643(8) 0.0525(7) -0.0074(6) -0.0038(6)
O9 0.0412(6) 0.0408(6) 0.0411(6) 0.0247(5) -0.0027(5) -0.0076(5)
C1 0.0240(7) 0.0381(7) 0.0298(7) 0.0242(6) 0.0037(5) 0.0039(6)
C2 0.0251(7) 0.0324(7) 0.0266(7) 0.0193(6) 0.0035(5) 0.0028(5)
C3 0.0242(7) 0.0345(7) 0.0248(6) 0.0199(6) 0.0038(5) 0.0024(5)
C4 0.0263(7) 0.0362(7) 0.0257(7) 0.0198(6) 0.0053(5) 0.0052(6)
C5 0.0308(7) 0.0346(7) 0.0239(7) 0.0177(6) 0.0042(5) 0.0018(6)
C6 0.0249(7) 0.0386(7) 0.0254(7) 0.0210(6) 0.0006(5) -0.0005(6)
C7 0.0236(7) 0.0425(8) 0.0435(8) 0.0251(7) 0.0022(6) 0.0051(6)
C8 0.0300(7) 0.0337(7) 0.0334(7) 0.0184(6) 0.0037(6) 0.0054(6)
C9 0.0291(7) 0.0277(7) 0.0365(8) 0.0115(6) 0.0044(6) 0.0013(6)
C10 0.0254(7) 0.0263(7) 0.0339(7) 0.0076(6) 0.0034(6) 0.0032(5)
C11 0.0221(6) 0.0256(7) 0.0291(7) 0.0082(5) 0.0014(5) 0.0034(5)
C12 0.0248(7) 0.0301(7) 0.0250(7) 0.0078(6) -0.0012(5) 0.0043(5)
C13 0.0264(7) 0.0312(7) 0.0287(7) 0.0139(6) 0.0027(5) 0.0042(5)
C14 0.0238(7) 0.0325(7) 0.0312(7) 0.0129(6) -0.0013(6) -0.0020(6)
C15 0.0260(7) 0.0350(7) 0.0268(7) 0.0121(6) -0.0019(5) 0.0000(6)
C16 0.0246(7) 0.0281(7) 0.0284(7) 0.0115(6) 0.0040(5) 0.0051(5)
C18 0.0309(7) 0.0409(8) 0.0281(7) 0.0180(6) 0.0066(6) 0.0100(6)
C17 0.0245(7) 0.0355(7) 0.0321(7) 0.0190(6) 0.0028(6) 0.0019(6)
C19 0.0226(7) 0.0344(7) 0.0396(8) 0.0150(6) 0.0079(6) 0.0069(6)
C20 0.0223(7) 0.0319(7) 0.0334(7) 0.0089(6) 0.0033(6) 0.0066(6)
C21 0.0227(7) 0.0317(7) 0.0275(7) 0.0092(6) 0.0011(5) 0.0054(5)
C22 0.0276(7) 0.0427(8) 0.0312(7) 0.0169(7) -0.0034(6) 0.0059(6)
C23 0.0331(8) 0.0393(8) 0.0382(8) 0.0223(7) 0.0002(6) 0.0042(6)
C24 0.0269(7) 0.0339(7) 0.0390(8) 0.0175(6) -0.0034(6) -0.0026(6)
C25 0.0250(7) 0.0333(7) 0.0307(7) 0.0137(6) -0.0045(5) 0.0014(6)
C26 0.0251(7) 0.0286(7) 0.0261(7) 0.0108(5) 0.0027(5) 0.0056(5)
C27 0.0391(8) 0.0371(8) 0.0316(8) 0.0134(7) 0.0019(6) 0.0017(6)
C28 0.0299(8) 0.0493(9) 0.0282(7) 0.0214(7) -0.0018(6) -0.0015(6)
C29 0.0280(7) 0.0293(7) 0.0288(7) 0.0078(6) -0.0033(6) 0.0060(6)
C30 0.0239(7) 0.0254(7) 0.0334(7) 0.0053(6) -0.0018(6) 0.0037(5)
C31 0.0240(7) 0.0232(6) 0.0295(7) 0.0059(5) 0.0015(5) 0.0033(5)
C32 0.0245(7) 0.0242(6) 0.0343(7) 0.0086(6) 0.0051(6) 0.0011(5)
C33 0.0326(7) 0.0256(7) 0.0310(7) 0.0121(6) 0.0066(6) 0.0030(6)
C34 0.0270(7) 0.0322(7) 0.0281(7) 0.0133(6) -0.0006(5) 0.0028(6)
C35 0.0226(7) 0.0329(7) 0.0290(7) 0.0140(6) 0.0002(5) -0.0009(5)
C36 0.0245(7) 0.0252(6) 0.0257(7) 0.0091(5) 0.0024(5) 0.0035(5)
C37 0.0339(8) 0.0413(8) 0.0368(8) 0.0181(7) 0.0025(6) -0.0063(6)
C38 0.0440(9) 0.0480(10) 0.0593(11) 0.0363(9) 0.0079(8) 0.0049(8)
C39 0.0530(10) 0.0490(10) 0.0381(9) 0.0262(8) -0.0049(7) -0.0083(8)
Cl1A 0.0490(6) 0.0498(5) 0.0494(7) 0.0208(5) -0.0012(5) 0.0148(5)
Cl2A 0.0484(5) 0.0411(8) 0.0670(7) 0.0255(5) 0.0111(5) 0.0244(6)
Cl3A 0.0404(8) 0.0452(11) 0.0458(8) 0.0267(9) 0.0083(5) 0.0174(7)
C40A 0.0436(10) 0.0527(11) 0.0351(9) 0.0244(9) 0.0084(8) 0.0148(9)
Cl1B 0.111(5) 0.051(4) 0.038(2) 0.019(2) -0.0025(18) -0.002(2)
Cl2B 0.072(5) 0.108(5) 0.051(3) 0.014(3) -0.030(4) -0.010(4)
Cl3B 0.057(4) 0.043(4) 0.049(3) 0.018(3) 0.010(2) -0.010(3)
C40B 0.0436(10) 0.0527(11) 0.0351(9) 0.0244(9) 0.0084(8) 0.0148(9)

loop_
_atom_type_symbol
_atom_type_description
_atom_type_scat_dispersion_real
_atom_type_scat_dispersion_imag
_atom_type_scat_source
C C 0.0033 0.0016 'International Tables Vol C Tables 4.2.6.8 and 6.1.1.4'
H H 0.0000 0.0000 'International Tables Vol C Tables 4.2.6.8 and 6.1.1.4'
N N 0.0061 0.0033 'International Tables Vol C Tables 4.2.6.8 and 6.1.1.4'
O O 0.0106 0.0060 'International Tables Vol C Tables 4.2.6.8 and 6.1.1.4'
Cl Cl 0.1484 0.1585 'International Tables Vol C Tables 4.2.6.8 and 6.1.1.4'

loop_
_geom_angle_atom_site_label_1
_geom_angle_atom_site_label_2
_geom_angle_atom_site_label_3
_geom_angle
C9 N1 C16 110.73(12)
C9 N1 C8 123.80(12)
C16 N1 C8 125.15(11)
C19 N2 C26 110.42(12)
C19 N2 C18 123.32(12)
C26 N2 C18 125.46(11)
C29 N3 C36 110.36(11)
C29 N3 C28 118.34(12)
C36 N3 C28 130.24(11)
C13 O7 C37 117.26(11)
C23 O8 C38 118.84(13)
C33 O9 C39 117.45(12)
C6 C1 C2 119.00(13)
C6 C1 C7 118.94(12)
C2 C1 C7 122.05(13)
C3 C2 C1 120.29(13)
C3 C2 C8 119.11(12)
C1 C2 C8 120.57(12)
C2 C3 C4 119.93(12)
C2 C3 C17 119.80(12)
C4 C3 C17 120.26(12)
C3 C4 C5 120.27(13)
C3 C4 C18 119.03(12)
C5 C4 C18 120.57(13)
C6 C5 C4 118.87(13)
C6 C5 C27 119.08(13)
C4 C5 C27 122.05(13)
C1 C6 C5 121.38(12)
C1 C6 C28 118.75(13)
C5 C6 C28 119.77(13)
C1 C7 H7A 109.5
C1 C7 H7B 109.5
H7A C7 H7B 109.5
C1 C7 H7C 109.5
H7A C7 H7C 109.5
H7B C7 H7C 109.5
N1 C8 C2 113.40(11)
N1 C8 H8A 108.9
C2 C8 H8A 108.9
N1 C8 H8B 108.9
C2 C8 H8B 108.9
H8A C8 H8B 107.7
O1 C9 N1 127.34(14)
O1 C9 C10 126.56(13)
N1 C9 C10 106.10(12)
O2 C10 C11 130.65(14)
O2 C10 C9 124.32(13)
C11 C10 C9 105.03(11)
C12 C11 C16 121.83(12)
C12 C11 C10 130.70(13)
C16 C11 C10 107.44(12)
C11 C12 C13 118.12(12)
C11 C12 H12 120.9
C13 C12 H12 120.9
O7 C13 C14 124.13(12)
O7 C13 C12 115.56(12)
C14 C13 C12 120.31(13)
C13 C14 C15 121.24(13)
C13 C14 H14 119.4
C15 C14 H14 119.4
C16 C15 C14 118.20(13)
C16 C15 H15 120.9
C14 C15 H15 120.9
C15 C16 C11 120.25(13)
C15 C16 N1 129.18(13)
C11 C16 N1 110.55(12)
N2 C18 C4 115.32(11)
N2 C18 H18A 108.4
C4 C18 H18A 108.4
N2 C18 H18B 108.4
C4 C18 H18B 108.4
H18A C18 H18B 107.5
C3 C17 H17A 109.5
C3 C17 H17B 109.5
H17A C17 H17B 109.5
C3 C17 H17C 109.5
H17A C17 H17C 109.5
H17B C17 H17C 109.5
O3 C19 N2 127.01(14)
O3 C19 C20 126.46(13)
N2 C19 C20 106.52(12)
O4 C20 C21 130.94(15)
O4 C20 C19 124.12(14)
C21 C20 C19 104.93(11)
C22 C21 C26 121.89(13)
C22 C21 C20 130.72(13)
C26 C21 C20 107.38(12)
C21 C22 C23 118.34(13)
C21 C22 H22 120.8
C23 C22 H22 120.8
O8 C23 C24 124.51(14)
O8 C23 C22 115.55(13)
C24 C23 C22 119.94(14)
C23 C24 C25 121.40(13)
C23 C24 H24 119.3
C25 C24 H24 119.3
C26 C25 C24 118.39(13)
C26 C25 H25 120.8
C24 C25 H25 120.8
C25 C26 C21 120.03(13)
C25 C26 N2 129.33(13)
C21 C26 N2 110.64(12)
C5 C27 H27A 109.5
C5 C27 H27B 109.5
H27A C27 H27B 109.5
C5 C27 H27C 109.5
H27A C27 H27C 109.5
H27B C27 H27C 109.5
N3 C28 C6 116.35(11)
N3 C28 H28A 108.2
C6 C28 H28A 108.2
N3 C28 H28B 108.2
C6 C28 H28B 108.2
H28A C28 H28B 107.4
O5 C29 N3 127.15(14)
O5 C29 C30 125.74(13)
N3 C29 C30 107.08(12)
O6 C30 C31 130.58(14)
O6 C30 C29 124.36(14)
C31 C30 C29 105.06(11)
C32 C31 C36 122.51(13)
C32 C31 C30 129.53(13)
C36 C31 C30 107.96(12)
C31 C32 C33 118.52(13)
C31 C32 H32 120.7
C33 C32 H32 120.7
O9 C33 C32 115.15(12)
O9 C33 C34 125.26(13)
C32 C33 C34 119.58(13)
C33 C34 C35 121.60(13)
C33 C34 H34 119.2
C35 C34 H34 119.2
C36 C35 C34 118.59(12)
C36 C35 H35 120.7
C34 C35 H35 120.7
C35 C36 C31 119.13(13)
C35 C36 N3 131.32(12)
C31 C36 N3 109.50(12)
O7 C37 H37A 109.5
O7 C37 H37B 109.5
H37A C37 H37B 109.5
O7 C37 H37C 109.5
H37A C37 H37C 109.5
H37B C37 H37C 109.5
O8 C38 H38A 109.5
O8 C38 H38B 109.5
H38A C38 H38B 109.5
O8 C38 H38C 109.5
H38A C38 H38C 109.5
H38B C38 H38C 109.5
O9 C39 H39A 109.5
O9 C39 H39B 109.5
H39A C39 H39B 109.5
O9 C39 H39C 109.5
H39A C39 H39C 109.5
H39B C39 H39C 109.5
Cl1A C40A Cl3A 114.21(18)
Cl1A C40A Cl2A 111.42(13)
Cl3A C40A Cl2A 108.54(15)
Cl1A C40A H40A 107.5
Cl3A C40A H40A 107.5
Cl2A C40A H40A 107.5

loop_
_geom_bond_atom_site_label_1
_geom_bond_atom_site_label_2
_geom_bond_distance
N1 C9 1.3692(18)
N1 C16 1.4244(18)
N1 C8 1.4634(18)
N2 C19 1.3682(18)
N2 C26 1.4234(18)
N2 C18 1.4683(18)
N3 C29 1.3633(18)
N3 C36 1.4300(18)
N3 C28 1.4730(18)
O1 C9 1.2150(18)
O2 C10 1.2098(18)
O3 C19 1.2143(18)
O4 C20 1.2098(18)
O5 C29 1.2194(18)
O6 C30 1.2149(17)
O7 C13 1.3706(17)
O7 C37 1.4333(17)
O8 C23 1.3649(19)
O8 C38 1.424(2)
O9 C33 1.3644(17)
O9 C39 1.4202(19)
C1 C6 1.404(2)
C1 C2 1.4073(19)
C1 C7 1.517(2)
C2 C3 1.4059(19)
C2 C8 1.520(2)
C3 C4 1.407(2)
C3 C17 1.5128(18)
C4 C5 1.4090(19)
C4 C18 1.5232(19)
C5 C6 1.406(2)
C5 C27 1.522(2)
C6 C28 1.5140(19)
C7 H7A 0.9800
C7 H7B 0.9800
C7 H7C 0.9800
C8 H8A 0.9900
C8 H8B 0.9900
C9 C10 1.558(2)
C10 C11 1.4671(19)
C11 C12 1.378(2)
C11 C16 1.4013(19)
C12 C13 1.3954(19)
C12 H12 0.9500
C13 C14 1.393(2)
C14 C15 1.400(2)
C14 H14 0.9500
C15 C16 1.3798(19)
C15 H15 0.9500
C18 H18A 0.9900
C18 H18B 0.9900
C17 H17A 0.9800
C17 H17B 0.9800
C17 H17C 0.9800
C19 C20 1.554(2)
C20 C21 1.467(2)
C21 C22 1.375(2)
C21 C26 1.4039(19)
C22 C23 1.396(2)
C22 H22 0.9500
C23 C24 1.393(2)
C24 C25 1.400(2)
C24 H24 0.9500
C25 C26 1.3762(19)
C25 H25 0.9500
C27 H27A 0.9800
C27 H27B 0.9800
C27 H27C 0.9800
C28 H28A 0.9900
C28 H28B 0.9900
C29 C30 1.539(2)
C30 C31 1.454(2)
C31 C32 1.374(2)
C31 C36 1.4104(19)
C32 C33 1.391(2)
C32 H32 0.9500
C33 C34 1.400(2)
C34 C35 1.403(2)
C34 H34 0.9500
C35 C36 1.3804(19)
C35 H35 0.9500
C37 H37A 0.9800
C37 H37B 0.9800
C37 H37C 0.9800
C38 H38A 0.9800
C38 H38B 0.9800
C38 H38C 0.9800
C39 H39A 0.9800
C39 H39B 0.9800
C39 H39C 0.9800
Cl1A C40A 1.745(3)
Cl2A C40A 1.790(3)
Cl3A C40A 1.766(3)
C40A H40A 1.0000

loop_
_geom_hbond_atom_site_label_D
_geom_hbond_atom_site_label_H
_geom_hbond_atom_site_label_A
_geom_hbond_distance_DH
_geom_hbond_distance_HA
_geom_hbond_distance_DA
_geom_hbond_angle_DHA
_geom_hbond_site_symmetry_A
C14 H14 O4 0.95 2.49 3.3207(17) 145.9 1_655
C18 H18B O6 0.99 2.49 3.1650(18) 125.1 1_455
C22 H22 Cl1B 0.95 2.98 3.779(7) 142.1 2_565
C24 H24 O6 0.95 2.35 3.1898(18) 147.3 2_666
C37 H37A Cl3A 0.98 2.97 3.543(3) 118.2 2_665
C38 H38B O2 0.98 2.53 3.366(2) 142.7 2
C39 H39A Cl3A 0.98 2.98 3.889(3) 154.7 .
C39 H39A Cl3B 0.98 2.84 3.773(13) 158.7 .
C40A H40A O5 1.00 2.03 2.976(2) 157.3 2_666
C40B H40B O5 1.00 2.05 2.976(2) 153.3 2_666

loop_
_geom_torsion_atom_site_label_1
_geom_torsion_atom_site_label_2
_geom_torsion_atom_site_label_3
_geom_torsion_atom_site_label_4
_geom_torsion
C6 C1 C2 C3 -1.17(19)
C7 C1 C2 C3 177.87(12)
C6 C1 C2 C8 -179.13(12)
C7 C1 C2 C8 -0.09(19)
C1 C2 C3 C4 4.89(19)
C8 C2 C3 C4 -177.12(12)
C1 C2 C3 C17 -174.03(12)
C8 C2 C3 C17 3.95(18)
C2 C3 C4 C5 -4.16(19)
C17 C3 C4 C5 174.77(12)
C2 C3 C4 C18 179.95(11)
C17 C3 C4 C18 -1.12(18)
C3 C4 C5 C6 -0.28(19)
C18 C4 C5 C6 175.55(12)
C3 C4 C5 C27 -179.50(12)
C18 C4 C5 C27 -3.67(19)
C2 C1 C6 C5 -3.36(19)
C7 C1 C6 C5 177.57(12)
C2 C1 C6 C28 172.90(12)
C7 C1 C6 C28 -6.18(18)
C4 C5 C6 C1 4.08(19)
C27 C5 C6 C1 -176.68(12)
C4 C5 C6 C28 -172.14(12)
C27 C5 C6 C28 7.10(19)
C9 N1 C8 C2 -126.86(14)
C16 N1 C8 C2 60.14(18)
C3 C2 C8 N1 59.95(16)
C1 C2 C8 N1 -122.06(13)
C16 N1 C9 O1 177.37(15)
C8 N1 C9 O1 3.5(2)
C16 N1 C9 C10 -2.93(15)
C8 N1 C9 C10 -176.82(12)
O1 C9 C10 O2 3.8(2)
N1 C9 C10 O2 -175.91(14)
O1 C9 C10 C11 -176.50(15)
N1 C9 C10 C11 3.80(15)
O2 C10 C11 C12 -5.6(3)
C9 C10 C11 C12 174.73(14)
O2 C10 C11 C16 176.44(15)
C9 C10 C11 C16 -3.24(14)
C16 C11 C12 C13 -0.1(2)
C10 C11 C12 C13 -177.78(14)
C37 O7 C13 C14 6.9(2)
C37 O7 C13 C12 -173.38(13)
C11 C12 C13 O7 178.65(12)
C11 C12 C13 C14 -1.6(2)
O7 C13 C14 C15 -179.04(14)
C12 C13 C14 C15 1.2(2)
C13 C14 C15 C16 0.8(2)
C14 C15 C16 C11 -2.5(2)
C14 C15 C16 N1 175.95(14)
C12 C11 C16 C15 2.1(2)
C10 C11 C16 C15 -179.67(13)
C12 C11 C16 N1 -176.55(12)
C10 C11 C16 N1 1.63(15)
C9 N1 C16 C15 -177.60(14)
C8 N1 C16 C15 -3.8(2)
C9 N1 C16 C11 0.95(16)
C8 N1 C16 C11 174.74(13)
C19 N2 C18 C4 123.23(14)
C26 N2 C18 C4 -68.06(18)
C3 C4 C18 N2 -60.60(17)
C5 C4 C18 N2 123.52(14)
C26 N2 C19 O3 -175.22(14)
C18 N2 C19 O3 -5.0(2)
C26 N2 C19 C20 3.45(15)
C18 N2 C19 C20 173.65(12)
O3 C19 C20 O4 -3.9(2)
N2 C19 C20 O4 177.43(14)
O3 C19 C20 C21 175.25(14)
N2 C19 C20 C21 -3.43(15)
O4 C20 C21 C22 2.1(3)
C19 C20 C21 C22 -176.98(15)
O4 C20 C21 C26 -178.83(15)
C19 C20 C21 C26 2.11(15)
C26 C21 C22 C23 0.4(2)
C20 C21 C22 C23 179.38(14)
C38 O8 C23 C24 -4.5(3)
C38 O8 C23 C22 176.03(15)
C21 C22 C23 O8 179.33(14)
C21 C22 C23 C24 -0.2(2)
O8 C23 C24 C25 -179.67(15)
C22 C23 C24 C25 -0.2(2)
C23 C24 C25 C26 0.4(2)
C24 C25 C26 C21 -0.2(2)
C24 C25 C26 N2 -179.28(14)
C22 C21 C26 C25 -0.2(2)
C20 C21 C26 C25 -179.41(13)
C22 C21 C26 N2 179.05(13)
C20 C21 C26 N2 -0.14(16)
C19 N2 C26 C25 176.96(14)
C18 N2 C26 C25 7.0(2)
C19 N2 C26 C21 -2.23(16)
C18 N2 C26 C21 -172.18(12)
C29 N3 C28 C6 -164.52(13)
C36 N3 C28 C6 28.5(2)
C1 C6 C28 N3 80.60(17)
C5 C6 C28 N3 -103.09(16)
C36 N3 C29 O5 -179.60(14)
C28 N3 C29 O5 11.0(2)
C36 N3 C29 C30 2.14(15)
C28 N3 C29 C30 -167.27(12)
O5 C29 C30 O6 -0.4(2)
N3 C29 C30 O6 177.90(14)
O5 C29 C30 C31 -179.81(14)
N3 C29 C30 C31 -1.53(15)
O6 C30 C31 C32 1.3(3)
C29 C30 C31 C32 -179.36(14)
O6 C30 C31 C36 -179.04(15)
C29 C30 C31 C36 0.33(14)
C36 C31 C32 C33 -0.9(2)
C30 C31 C32 C33 178.77(13)
C39 O9 C33 C32 166.35(14)
C39 O9 C33 C34 -14.6(2)
C31 C32 C33 O9 177.53(12)
C31 C32 C33 C34 -1.5(2)
O9 C33 C34 C35 -176.73(14)
C32 C33 C34 C35 2.2(2)
C33 C34 C35 C36 -0.5(2)
C34 C35 C36 C31 -1.9(2)
C34 C35 C36 N3 -179.39(13)
C32 C31 C36 C35 2.7(2)
C30 C31 C36 C35 -177.06(12)
C32 C31 C36 N3 -179.36(12)
C30 C31 C36 N3 0.93(15)
C29 N3 C36 C35 175.66(15)
C28 N3 C36 C35 -16.6(2)
C29 N3 C36 C31 -2.00(16)
C28 N3 C36 C31 165.77(14)
